data_1536570
loop_
_publ_author_name
'Pfitzner, A.'
'Rau, F.'
'Preitschaft, C.'

_publ_section_title
;
 (Li I)2 Li3 Sb S3: a mixed alkali metal halide thioantimonate with a
 novel tetrahedron network
;
_journal_name_full 'Zeitschrift fuer Anorganische und Allgemeine Chemie'
_journal_page_first 75
_journal_page_last 79
_journal_volume 630
_journal_year 2004
_chemical_formula_sum 'I2 Li5 S3 Sb'
_chemical_name_systematic '(Li I)2 (Li3 (Sb S3))'
_space_group_IT_number 58
_symmetry_space_group_name_Hall '-P 2 2n'
_symmetry_space_group_name_H-M 'P n n m'
_cell_angle_alpha 90
_cell_angle_beta 90
_cell_angle_gamma 90
_cell_formula_units_Z 4
_cell_length_a 10.4364
_cell_length_b 13.5085
_cell_length_c 7.5299
_cell_volume 1061.566
_citation_journal_id_ASTM ZAACAB
_cod_data_source_file Pfitzner_ZAACAB_2004_1167.cif
_cod_data_source_block I2Li5S3Sb1
_cod_original_formula_sum 'I2 Li5 S3 Sb1'
_cod_database_code 1536570

loop_
_symmetry_equiv_pos_as_xyz
x,y,z
-x,-y,z
x+1/2,-y+1/2,-z+1/2
-x+1/2,y+1/2,-z+1/2
-x,-y,-z
x,y,-z
-x-1/2,y-1/2,z-1/2
x-1/2,-y-1/2,z-1/2

loop_
_atom_site_label
_atom_site_type_symbol
_atom_site_fract_x
_atom_site_fract_y
_atom_site_fract_z
_atom_site_occupancy
_atom_site_U_iso_or_equiv
Li1 Li+1 0.0588 0.0978 0.2303 1 0.0
S2 S-2 0.32711 0.43315 0.25301 1 0.0
I1 I-1 0.56861 0.26204 0 1 0.0
Li3 Li+1 0.3053 0.2522 0.2424 1 0.0
Sb1 Sb+3 0.30106 -0.00519 0 1 0.0
S1 S-2 0.20184 0.15915 0 1 0.0
I2 I-1 0.05765 0.64262 0 1 0.0
Li2 Li+1 0.1872 0.4612 0 1 0.0
